data_7047349
loop_
_publ_author_name
'Fritzsche, Julia Christina'
'Grzywa, Maciej'
'Denysenko, Dmytro'
'Reschke, Stephan'
'Sugimoto, Kunihisa'
'Krug, Hans Albrecht'
'Schmidtner, Daniel'
'Volkmer, Dirk'

_publ_section_title
;
 CFA-14 -- a perfluorinated metal-organic framework with linear 1-D
 CoII-chains showing temperature dependent spin-chain magnetic ordering
;
_journal_name_full 'Dalton Transactions'
_journal_paper_doi 10.1039/C8DT02841A
_journal_year 2018
_chemical_formula_moiety 'C16 H6 Co2 F12 N4 O2'
_chemical_formula_sum 'C16 H6 Co2 F12 N4 O2'
_chemical_formula_weight 632.11
_space_group_crystal_system tetragonal
_space_group_IT_number 142
_space_group_name_Hall '-I 4bd 2c'
_space_group_name_H-M_alt 'I 41/a c d'
_symmetry_space_group_name_Hall '-I 4bd 2c'
_symmetry_space_group_name_H-M 'I 41/a c d :2'
_atom_sites_solution_hydrogens mixed
_audit_creation_method SHELXL-2017/1
_audit_update_record
;
2018-07-10 deposited with the CCDC.
2018-08-20 downloaded from the CCDC.
;
_cell_angle_alpha 90
_cell_angle_beta 90
_cell_angle_gamma 90
_cell_formula_units_Z 8
_cell_length_a 20.3213(11)
_cell_length_b 20.3213(11)
_cell_length_c 12.4045(8)
_cell_measurement_reflns_used 8073
_cell_measurement_temperature 100(2)
_cell_measurement_theta_max 27.895
_cell_measurement_theta_min 1.54
_cell_volume 5122.5(5)
_computing_molecular_graphics 'Diamond 4.4'
_computing_publication_material Word
_computing_structure_refinement 'SHELXL-2017/1 (Sheldrick, 2017)'
_computing_structure_solution 'SHELXT 2014/5 (Sheldrick, 2014)'
_diffrn_ambient_temperature 100(2)
_diffrn_measured_fraction_theta_full 0.988
_diffrn_measured_fraction_theta_max 0.988
_diffrn_measurement_device_type 'Rigaku Saturn724'
_diffrn_measurement_method \w
_diffrn_radiation_type Synchrotron
_diffrn_radiation_wavelength 0.78201
_diffrn_reflns_av_R_equivalents 0.1739
_diffrn_reflns_av_unetI/netI 0.1000
_diffrn_reflns_Laue_measured_fraction_full 0.988
_diffrn_reflns_Laue_measured_fraction_max 0.988
_diffrn_reflns_limit_h_max 22
_diffrn_reflns_limit_h_min -24
_diffrn_reflns_limit_k_max 24
_diffrn_reflns_limit_k_min -24
_diffrn_reflns_limit_l_max 14
_diffrn_reflns_limit_l_min -14
_diffrn_reflns_number 16392
_diffrn_reflns_point_group_measured_fraction_full 0.988
_diffrn_reflns_point_group_measured_fraction_max 0.988
_diffrn_reflns_theta_full 27.983
_diffrn_reflns_theta_max 28.082
_diffrn_reflns_theta_min 4.370
_diffrn_source 'SPring-8 BL40XU'
_exptl_absorpt_coefficient_mu 1.809
_exptl_crystal_colour purple
_exptl_crystal_density_diffrn 1.639
_exptl_crystal_description 'block crystal'
_exptl_crystal_F_000 2464
_exptl_crystal_size_max 0.070
_exptl_crystal_size_mid 0.015
_exptl_crystal_size_min 0.007
_refine_diff_density_max 0.940
_refine_diff_density_min -0.704
_refine_diff_density_rms 0.129
_refine_ls_extinction_method none
_refine_ls_goodness_of_fit_ref 1.210
_refine_ls_hydrogen_treatment mixed
_refine_ls_matrix_type full
_refine_ls_number_parameters 87
_refine_ls_number_reflns 1170
_refine_ls_number_restraints 4
_refine_ls_restrained_S_all 1.208
_refine_ls_R_factor_all 0.1760
_refine_ls_R_factor_gt 0.1254
_refine_ls_shift/su_max 0.000
_refine_ls_shift/su_mean 0.000
_refine_ls_structure_factor_coef Fsqd
_refine_ls_weighting_details 'w=1/[\s^2^(Fo^2^)+(0.2000P)^2^] where P=(Fo^2^+2Fc^2^)/3'
_refine_ls_weighting_scheme calc
_refine_ls_wR_factor_gt 0.3349
_refine_ls_wR_factor_ref 0.3677
_reflns_Friedel_coverage 0.000
_reflns_number_gt 626
_reflns_number_total 1170
_reflns_threshold_expression 'I > 2\s(I)'
_cod_data_source_file c8dt02841a2.cif
_cod_data_source_block CFA-14
_cod_original_cell_volume 5122.5(6)
_cod_database_code 7047349
_shelx_shelxl_version_number 2017/1
_shelx_space_group_comment
;
The symmetry employed for this shelxl refinement is uniquely defined
by the following loop, which should always be used as a source of
symmetry information in preference to the above space-group names.
They are only intended as comments.
;
_shelx_estimated_absorpt_t_min 0.884
_shelx_estimated_absorpt_t_max 0.987

loop_
_space_group_symop_operation_xyz
'x, y, z'
'-x+1/2, -y, z+1/2'
'-y+1/4, x+3/4, z+1/4'
'y+1/4, -x+1/4, z+3/4'
'-x+1/2, y, -z'
'x, -y, -z+1/2'
'y+1/4, x+3/4, -z+3/4'
'-y+1/4, -x+1/4, -z+1/4'
'x+1/2, y+1/2, z+1/2'
'-x+1, -y+1/2, z+1'
'-y+3/4, x+5/4, z+3/4'
'y+3/4, -x+3/4, z+5/4'
'-x+1, y+1/2, -z+1/2'
'x+1/2, -y+1/2, -z+1'
'y+3/4, x+5/4, -z+5/4'
'-y+3/4, -x+3/4, -z+3/4'
'-x, -y, -z'
'x-1/2, y, -z-1/2'
'y-1/4, -x-3/4, -z-1/4'
'-y-1/4, x-1/4, -z-3/4'
'x-1/2, -y, z'
'-x, y, z-1/2'
'-y-1/4, -x-3/4, z-3/4'
'y-1/4, x-1/4, z-1/4'
'-x+1/2, -y+1/2, -z+1/2'
'x, y+1/2, -z'
'y+1/4, -x-1/4, -z+1/4'
'-y+1/4, x+1/4, -z-1/4'
'x, -y+1/2, z+1/2'
'-x+1/2, y+1/2, z'
'-y+1/4, -x-1/4, z-1/4'
'y+1/4, x+1/4, z+1/4'

loop_
_atom_site_label
_atom_site_type_symbol
_atom_site_fract_x
_atom_site_fract_y
_atom_site_fract_z
_atom_site_U_iso_or_equiv
_atom_site_adp_type
_atom_site_occupancy
_atom_site_site_symmetry_order
_atom_site_calc_flag
_atom_site_refinement_flags_posn
_atom_site_refinement_flags_adp
_atom_site_refinement_flags_occupancy
Co1 Co 0.250000 0.47284(10) 0.500000 0.0940(12) Uani 1 2 d S T P
O1 O 0.2727(4) 0.5227(4) 0.625000 0.112(4) Uani 1 2 d DS T P
N1 N 0.1814(4) 0.4163(4) 0.5719(6) 0.090(2) Uani 1 1 d . . .
C1 C 0.1402(5) 0.3707(5) 0.5421(8) 0.100(3) Uani 1 1 d . . .
C3 C 0.0495(6) 0.2995(6) 0.625000 0.110(5) Uani 1 2 d S T P
C2 C 0.1001(5) 0.3501(5) 0.625000 0.102(4) Uani 1 2 d S T P
C4 C 0.0680(8) 0.2313(7) 0.62509(16) 0.154(6) Uani 1 1 d . . .
H4 H 0.113182 0.219233 0.625277 0.185 Uiso 1 1 calc R U .
C5 C 0.1421(9) 0.3438(9) 0.4293(12) 0.145(5) Uani 1 1 d . . .
H1 H 0.3049(8) 0.5549(8) 0.625000 0.21(11) Uiso 1 2 d DS . P
F1 F 0.1764(6) 0.3801(5) 0.3637(6) 0.204(5) Uani 1 1 d . . .
F2 F 0.0893(5) 0.3219(6) 0.3914(6) 0.181(4) Uani 1 1 d . . .
F3 F 0.1768(8) 0.2879(7) 0.4249(10) 0.233(6) Uani 1 1 d . . .

loop_
_atom_site_aniso_label
_atom_site_aniso_U_11
_atom_site_aniso_U_22
_atom_site_aniso_U_33
_atom_site_aniso_U_23
_atom_site_aniso_U_13
_atom_site_aniso_U_12
Co1 0.1104(18) 0.1144(18) 0.0572(13) 0.000 0.0084(9) 0.000
O1 0.136(6) 0.136(6) 0.064(6) -0.019(4) 0.019(4) -0.045(6)
N1 0.098(5) 0.111(6) 0.059(4) 0.009(4) 0.006(3) -0.009(5)
C1 0.120(8) 0.123(8) 0.057(5) -0.012(5) 0.000(5) -0.028(6)
C3 0.124(8) 0.124(8) 0.082(10) -0.007(6) 0.007(6) -0.015(11)
C2 0.116(7) 0.116(7) 0.074(8) -0.011(5) 0.011(5) -0.029(9)
C4 0.147(10) 0.126(11) 0.190(16) 0.001(9) 0.045(9) 0.002(8)
C5 0.154(12) 0.179(14) 0.102(10) -0.024(10) 0.026(9) -0.072(11)
F1 0.283(10) 0.253(11) 0.078(5) -0.039(5) 0.045(6) -0.128(9)
F2 0.156(7) 0.290(12) 0.098(5) -0.064(6) 0.001(4) -0.052(7)
F3 0.302(14) 0.254(13) 0.142(8) -0.082(9) 0.050(8) 0.021(11)

loop_
_atom_type_symbol
_atom_type_description
_atom_type_scat_dispersion_real
_atom_type_scat_dispersion_imag
_atom_type_scat_source
C C 0.0041 0.0020 'International Tables Vol C Tables 4.2.6.8 and 6.1.1.4'
H H 0.0000 0.0000 'International Tables Vol C Tables 4.2.6.8 and 6.1.1.4'
F F 0.0215 0.0127 'International Tables Vol C Tables 4.2.6.8 and 6.1.1.4'
N N 0.0078 0.0041 'International Tables Vol C Tables 4.2.6.8 and 6.1.1.4'
Co Co 0.3468 1.1590 'International Tables Vol C Tables 4.2.6.8 and 6.1.1.4'
O O 0.0135 0.0075 'International Tables Vol C Tables 4.2.6.8 and 6.1.1.4'

loop_
_geom_angle_atom_site_label_1
_geom_angle_atom_site_label_2
_geom_angle_atom_site_label_3
_geom_angle
_geom_angle_site_symmetry_1
_geom_angle_site_symmetry_3
O1 Co1 O1 115.8(3) 11_544 .
O1 Co1 N1 96.4(3) 11_544 5_556
O1 Co1 N1 119.7(2) . 5_556
O1 Co1 N1 119.7(2) 11_544 .
O1 Co1 N1 96.4(3) . .
N1 Co1 N1 110.5(5) 5_556 .
Co1 O1 Co1 113.7(5) . 12_454
Co1 O1 H1 123.1(3) . .
Co1 O1 H1 123.1(3) 12_454 .
C1 N1 N1 106.6(5) . 15_445
C1 N1 Co1 136.4(6) . .
N1 N1 Co1 116.6(2) 15_445 .
N1 C1 C2 112.7(9) . .
N1 C1 C5 120.5(9) . .
C2 C1 C5 126.7(10) . .
C4 C3 C4 120.3(19) 15_445 .
C4 C3 C2 119.9(10) 15_445 .
C4 C3 C2 119.9(10) . .
C1 C2 C1 101.3(12) . 15_445
C1 C2 C3 129.4(6) . .
C1 C2 C3 129.4(6) 15_445 .
C4 C4 C3 119.9(10) 8_556 .
C4 C4 H4 120.1 8_556 .
C3 C4 H4 120.1 . .
F2 C5 F1 115.2(15) . .
F2 C5 F3 97.8(13) . .
F1 C5 F3 100.0(14) . .
F2 C5 C1 117.2(13) . .
F1 C5 C1 112.8(11) . .
F3 C5 C1 111.1(15) . .

loop_
_geom_bond_atom_site_label_1
_geom_bond_atom_site_label_2
_geom_bond_distance
_geom_bond_site_symmetry_2
Co1 O1 1.910(6) 11_544
Co1 O1 1.910(6) .
Co1 N1 2.014(7) 5_556
Co1 N1 2.015(7) .
O1 H1 0.93(2) .
N1 C1 1.302(12) .
N1 N1 1.387(15) 15_445
C1 C2 1.379(13) .
C1 C5 1.503(18) .
C3 C4 1.437(16) 15_445
C3 C4 1.437(16) .
C3 C2 1.45(2) .
C4 C4 1.42(3) 8_556
C4 H4 0.9500 .
C5 F2 1.251(15) .
C5 F1 1.301(15) .
C5 F3 1.34(2) .
